data_4348928
loop_
_publ_author_name
'Neuman, Nicol\'as I.'
'Burna, Emerson'
'Baggio, Ricardo'
'Passeggi, Mario C. G.'
'Rizzi, Alberto C.'
'Brondino, Carlos D.'

_publ_section_title
;
 Transition from isolated to interacting copper(ii) pairs in extended
 lattices evaluated by single crystal EPR spectroscopy
;
_journal_issue 9
_journal_name_full 'Inorganic Chemistry Frontiers'
_journal_page_first 837
_journal_paper_doi 10.1039/C5QI00086F
_journal_volume 2
_journal_year 2015
_chemical_formula_iupac '[(Zn +2)(C4H4O4S -2)(C12H8N2)]2; (C4H6O4S)'
_chemical_formula_moiety ' C32 H24 N4 O8 S2 Zn2, C4 H6 O4 S'
_chemical_formula_sum 'C36 H30 N4 O12 S3 Zn2'
_chemical_formula_weight 937.56
_space_group_crystal_system monoclinic
_space_group_IT_number 15
_space_group_name_Hall '-C 2yc'
_space_group_name_H-M_alt 'C 1 2/c 1'
_atom_sites_solution_hydrogens mixed
_audit_creation_method SHELXL-2014/6
_audit_update_record
;
2015-03-19 deposited with the CCDC.
2015-07-07 downloaded from the CCDC.
;
_cell_angle_alpha 90
_cell_angle_beta 106.958(4)
_cell_angle_gamma 90
_cell_formula_units_Z 4
_cell_length_a 19.6524(6)
_cell_length_b 14.4247(3)
_cell_length_c 13.6567(4)
_cell_measurement_reflns_used 2974
_cell_measurement_temperature 293(2)
_cell_measurement_theta_max 27.44
_cell_measurement_theta_min 3.85
_cell_volume 3703.07(19)
_computing_cell_refinement 'SAINT (Bruker, 2001)'
_computing_data_collection 'SMART (Bruker, 2001)'
_computing_data_reduction 'SAINT (Bruker, 2001)'
_computing_molecular_graphics 'SHELXTL (Sheldrick, 2008)'
_computing_publication_material SHELXTL
_computing_structure_refinement 'SHELXL-2014 (Sheldrick, 2015)'
_computing_structure_solution 'SHELXS-97 (Sheldrick, 2008)'
_diffrn_ambient_temperature 293(2)
_diffrn_measured_fraction_theta_full 0.996
_diffrn_measured_fraction_theta_max 0.857
_diffrn_measurement_device_type 'Bruker SMART CCD area detector'
_diffrn_measurement_method 'CCD rotation images, thin slices'
_diffrn_radiation_type MoK\a
_diffrn_radiation_wavelength 0.71073
_diffrn_reflns_av_R_equivalents 0.0123
_diffrn_reflns_av_unetI/netI 0.0191
_diffrn_reflns_Laue_measured_fraction_full 0.996
_diffrn_reflns_Laue_measured_fraction_max 0.857
_diffrn_reflns_limit_h_max 25
_diffrn_reflns_limit_h_min -24
_diffrn_reflns_limit_k_max 19
_diffrn_reflns_limit_k_min -17
_diffrn_reflns_limit_l_max 18
_diffrn_reflns_limit_l_min -17
_diffrn_reflns_number 9117
_diffrn_reflns_point_group_measured_fraction_full 0.996
_diffrn_reflns_point_group_measured_fraction_max 0.857
_diffrn_reflns_theta_full 25.242
_diffrn_reflns_theta_max 29.085
_diffrn_reflns_theta_min 3.625
_exptl_absorpt_coefficient_mu 1.536
_exptl_absorpt_correction_T_max 0.85
_exptl_absorpt_correction_T_min 0.72
_exptl_absorpt_correction_type multi-scan
_exptl_absorpt_process_details 'SADABS in SAINT-NT (Bruker, 2001)'
_exptl_crystal_colour colourless
_exptl_crystal_density_diffrn 1.682
_exptl_crystal_description prisms
_exptl_crystal_F_000 1912
_exptl_crystal_size_max 0.32
_exptl_crystal_size_mid 0.18
_exptl_crystal_size_min 0.12
_refine_diff_density_max 0.903
_refine_diff_density_min -0.455
_refine_diff_density_rms 0.044
_refine_ls_extinction_method none
_refine_ls_goodness_of_fit_ref 1.044
_refine_ls_hydrogen_treatment mixed
_refine_ls_matrix_type full
_refine_ls_number_parameters 262
_refine_ls_number_reflns 4261
_refine_ls_number_restraints 1
_refine_ls_restrained_S_all 1.044
_refine_ls_R_factor_all 0.0371
_refine_ls_R_factor_gt 0.0276
_refine_ls_shift/su_max 0.000
_refine_ls_shift/su_mean 0.000
_refine_ls_structure_factor_coef Fsqd
_refine_ls_weighting_details 'w=1/[\s^2^(Fo^2^)+(0.0315P)^2^+2.0794P] where P=(Fo^2^+2Fc^2^)/3'
_refine_ls_weighting_scheme calc
_refine_ls_wR_factor_gt 0.0648
_refine_ls_wR_factor_ref 0.0690
_reflns_Friedel_coverage 0.000
_reflns_number_gt 3577
_reflns_number_total 4261
_reflns_threshold_expression 'I > 2\s(I)'
_cod_data_source_file c5qi00086f2.cif
_cod_data_source_block ZnTdaPhen
_cod_original_sg_symbol_H-M 'C 2/c'
_cod_database_code 4348928
_shelxl_version_number 2014/6

loop_
_space_group_symop_operation_xyz
'x, y, z'
'-x, y, -z+1/2'
'x+1/2, y+1/2, z'
'-x+1/2, y+1/2, -z+1/2'
'-x, -y, -z'
'x, -y, z-1/2'
'-x+1/2, -y+1/2, -z'
'x+1/2, -y+1/2, z-1/2'

loop_
_atom_site_label
_atom_site_type_symbol
_atom_site_fract_x
_atom_site_fract_y
_atom_site_fract_z
_atom_site_U_iso_or_equiv
_atom_site_adp_type
_atom_site_occupancy
_atom_site_site_symmetry_order
_atom_site_calc_flag
_atom_site_refinement_flags_posn
_atom_site_refinement_flags_adp
_atom_site_refinement_flags_occupancy
Zn1 Zn 0.20929(2) 0.33542(2) 0.03530(2) 0.03675(7) Uani 1 1 d . . .
N1 N 0.16945(8) 0.47019(10) -0.00043(11) 0.0368(3) Uani 1 1 d . . .
N2 N 0.10246(8) 0.30699(10) -0.04850(11) 0.0369(3) Uani 1 1 d . . .
C1 C 0.20449(11) 0.55008(14) 0.02261(16) 0.0477(5) Uani 1 1 d . . .
H1A H 0.2523 0.5490 0.0603 0.057 Uiso 1 1 calc R U .
C2 C 0.17161(14) 0.63561(14) -0.00822(17) 0.0554(5) Uani 1 1 d . . .
H2A H 0.1975 0.6903 0.0080 0.066 Uiso 1 1 calc R U .
C3 C 0.10168(13) 0.63833(14) -0.06192(17) 0.0539(5) Uani 1 1 d . . .
H3A H 0.0795 0.6949 -0.0831 0.065 Uiso 1 1 calc R U .
C4 C 0.06289(11) 0.55556(13) -0.08532(14) 0.0423(4) Uani 1 1 d . . .
C5 C -0.01158(11) 0.55118(16) -0.13746(16) 0.0524(5) Uani 1 1 d . . .
H5A H -0.0364 0.6061 -0.1581 0.063 Uiso 1 1 calc R U .
C6 C -0.04684(11) 0.47071(17) -0.15753(15) 0.0526(5) Uani 1 1 d . . .
H6A H -0.0956 0.4708 -0.1898 0.063 Uiso 1 1 calc R U .
C7 C -0.00989(9) 0.38381(15) -0.12958(14) 0.0430(4) Uani 1 1 d . . .
C8 C -0.04276(10) 0.29768(17) -0.14900(16) 0.0529(5) Uani 1 1 d . . .
H8A H -0.0913 0.2935 -0.1819 0.063 Uiso 1 1 calc R U .
C9 C -0.00347(12) 0.21958(17) -0.11954(18) 0.0592(6) Uani 1 1 d . . .
H9A H -0.0252 0.1618 -0.1328 0.071 Uiso 1 1 calc R U .
C10 C 0.06974(11) 0.22552(14) -0.06919(16) 0.0495(5) Uani 1 1 d . . .
H10 H 0.0959 0.1713 -0.0499 0.059 Uiso 1 1 calc R U .
C11 C 0.06362(9) 0.38520(12) -0.07832(13) 0.0343(4) Uani 1 1 d . . .
C12 C 0.10010(9) 0.47259(12) -0.05404(12) 0.0344(4) Uani 1 1 d . . .
C1A C 0.24863(10) 0.15999(12) 0.16052(14) 0.0376(4) Uani 1 1 d . . .
C2A C 0.20108(13) 0.19348(15) 0.22353(17) 0.0543(5) Uani 1 1 d . . .
H2AA H 0.2259 0.1829 0.2952 0.065 Uiso 1 1 calc R U .
H2AB H 0.1587 0.1551 0.2065 0.065 Uiso 1 1 calc R U .
C3A C 0.25038(12) 0.37417(16) 0.28400(16) 0.0542(5) Uani 1 1 d . . .
H3AA H 0.2344 0.4318 0.3065 0.065 Uiso 1 1 calc R U .
H3AB H 0.2720 0.3377 0.3448 0.065 Uiso 1 1 calc R U .
C4A C 0.30812(10) 0.39745(13) 0.23399(14) 0.0416(4) Uani 1 1 d . . .
O1A O 0.29175(9) 0.09940(11) 0.19626(12) 0.0646(4) Uani 1 1 d . . .
O2A O 0.23742(7) 0.19560(9) 0.07107(9) 0.0387(3) Uani 1 1 d . . .
O3A O 0.36280(8) 0.43413(12) 0.29122(11) 0.0625(4) Uani 1 1 d . . .
O4A O 0.29873(7) 0.38236(10) 0.14070(10) 0.0458(3) Uani 1 1 d . . .
S1A S 0.17342(3) 0.31277(4) 0.20897(4) 0.04590(12) Uani 1 1 d . . .
C1B C 0.08833(13) 0.07226(15) 0.4478(2) 0.0603(6) Uani 1 1 d . . .
C2B C 0.04204(14) 0.03456(15) 0.34792(17) 0.0614(6) Uani 1 1 d . . .
H2BA H 0.0049 -0.0027 0.3620 0.074 Uiso 1 1 calc R U .
H2BB H 0.0707 -0.0065 0.3198 0.074 Uiso 1 1 calc R U .
O1B O 0.11844(13) 0.14526(13) 0.45911(18) 0.1023(7) Uani 1 1 d . . .
O2B O 0.09534(10) 0.01267(12) 0.52276(13) 0.0679(5) Uani 1 1 d D . .
H2B H 0.121(3) 0.032(5) 0.580(3) 0.35(4) Uiso 1 1 d D . .
S1B S 0.0000 0.11975(6) 0.2500 0.0720(3) Uani 1 2 d S T P

loop_
_atom_site_aniso_label
_atom_site_aniso_U_11
_atom_site_aniso_U_22
_atom_site_aniso_U_33
_atom_site_aniso_U_23
_atom_site_aniso_U_13
_atom_site_aniso_U_12
Zn1 0.03566(12) 0.03200(12) 0.03913(12) -0.00109(9) 0.00549(9) 0.00632(8)
N1 0.0406(8) 0.0330(8) 0.0373(7) -0.0023(6) 0.0123(6) 0.0032(6)
N2 0.0363(8) 0.0344(7) 0.0386(8) -0.0028(6) 0.0087(6) 0.0021(6)
C1 0.0539(12) 0.0373(10) 0.0542(12) -0.0065(9) 0.0195(10) -0.0039(8)
C2 0.0808(16) 0.0337(10) 0.0574(12) -0.0051(10) 0.0295(12) -0.0079(10)
C3 0.0817(16) 0.0336(10) 0.0535(12) 0.0040(9) 0.0309(12) 0.0158(10)
C4 0.0532(11) 0.0450(10) 0.0339(9) 0.0072(8) 0.0207(8) 0.0169(8)
C5 0.0538(12) 0.0605(13) 0.0481(11) 0.0098(10) 0.0230(10) 0.0294(10)
C6 0.0349(10) 0.0830(16) 0.0397(10) 0.0111(11) 0.0106(8) 0.0223(10)
C7 0.0332(9) 0.0624(13) 0.0351(9) 0.0001(9) 0.0128(7) 0.0044(8)
C8 0.0304(9) 0.0777(15) 0.0495(11) -0.0123(11) 0.0099(9) -0.0052(10)
C9 0.0521(13) 0.0572(14) 0.0691(14) -0.0146(12) 0.0188(11) -0.0180(10)
C10 0.0483(11) 0.0396(10) 0.0589(12) -0.0077(9) 0.0132(10) -0.0031(8)
C11 0.0349(9) 0.0403(9) 0.0306(8) 0.0010(7) 0.0140(7) 0.0070(7)
C12 0.0445(10) 0.0350(9) 0.0286(8) 0.0011(7) 0.0182(7) 0.0085(7)
C1A 0.0426(9) 0.0318(9) 0.0361(9) 0.0014(7) 0.0077(8) -0.0016(7)
C2A 0.0714(14) 0.0464(11) 0.0522(12) 0.0056(10) 0.0293(11) 0.0027(10)
C3A 0.0636(13) 0.0572(13) 0.0457(11) -0.0143(10) 0.0218(10) -0.0065(10)
C4A 0.0402(10) 0.0390(10) 0.0426(10) -0.0039(8) 0.0075(8) 0.0054(8)
O1A 0.0730(10) 0.0628(10) 0.0533(8) 0.0201(8) 0.0113(8) 0.0321(8)
O2A 0.0440(7) 0.0359(6) 0.0367(6) 0.0061(5) 0.0127(6) 0.0111(5)
O3A 0.0539(9) 0.0833(11) 0.0460(8) -0.0119(8) 0.0080(7) -0.0125(8)
O4A 0.0408(7) 0.0581(9) 0.0384(7) -0.0042(6) 0.0113(6) -0.0008(6)
S1A 0.0396(2) 0.0489(3) 0.0513(3) -0.0042(2) 0.0166(2) 0.0070(2)
C1B 0.0689(15) 0.0364(11) 0.0787(16) -0.0052(11) 0.0264(13) 0.0059(10)
C2B 0.0898(17) 0.0448(12) 0.0490(11) 0.0074(10) 0.0194(12) 0.0061(11)
O1B 0.1375(19) 0.0489(10) 0.1071(16) -0.0036(11) 0.0147(15) -0.0251(11)
O2B 0.0866(12) 0.0629(10) 0.0476(8) -0.0065(8) 0.0092(8) -0.0133(9)
S1B 0.0919(7) 0.0488(5) 0.0666(5) 0.000 0.0095(5) 0.000

loop_
_atom_type_symbol
_atom_type_description
_atom_type_scat_dispersion_real
_atom_type_scat_dispersion_imag
_atom_type_scat_source
C C 0.0033 0.0016 'International Tables Vol C Tables 4.2.6.8 and 6.1.1.4'
H H 0.0000 0.0000 'International Tables Vol C Tables 4.2.6.8 and 6.1.1.4'
N N 0.0061 0.0033 'International Tables Vol C Tables 4.2.6.8 and 6.1.1.4'
O O 0.0106 0.0060 'International Tables Vol C Tables 4.2.6.8 and 6.1.1.4'
S S 0.1246 0.1234 'International Tables Vol C Tables 4.2.6.8 and 6.1.1.4'
Zn Zn 0.2839 1.4301 'International Tables Vol C Tables 4.2.6.8 and 6.1.1.4'

loop_
_geom_angle_atom_site_label_1
_geom_angle_atom_site_label_2
_geom_angle_atom_site_label_3
_geom_angle
_geom_angle_site_symmetry_1
_geom_angle_site_symmetry_3
O4A Zn1 O2A 93.37(5) . 7
O4A Zn1 N1 92.46(6) . .
O2A Zn1 N1 105.52(5) 7 .
O4A Zn1 O2A 92.31(5) . .
O2A Zn1 O2A 78.70(5) 7 .
N1 Zn1 O2A 173.43(5) . .
O4A Zn1 N2 164.16(5) . .
O2A Zn1 N2 101.74(5) 7 .
N1 Zn1 N2 79.05(6) . .
O2A Zn1 N2 95.25(5) . .
O4A Zn1 S1A 79.10(4) . .
O2A Zn1 S1A 155.48(4) 7 .
N1 Zn1 S1A 98.15(4) . .
O2A Zn1 S1A 78.33(3) . .
N2 Zn1 S1A 88.82(4) . .
C1 N1 C12 118.54(16) . .
C1 N1 Zn1 127.88(13) . .
C12 N1 Zn1 113.57(11) . .
C10 N2 C11 118.45(16) . .
C10 N2 Zn1 128.88(13) . .
C11 N2 Zn1 112.55(11) . .
N1 C1 C2 122.0(2) . .
N1 C1 H1A 119.0 . .
C2 C1 H1A 119.0 . .
C3 C2 C1 119.6(2) . .
C3 C2 H2A 120.2 . .
C1 C2 H2A 120.2 . .
C2 C3 C4 119.76(19) . .
C2 C3 H3A 120.1 . .
C4 C3 H3A 120.1 . .
C3 C4 C12 117.16(18) . .
C3 C4 C5 124.09(18) . .
C12 C4 C5 118.74(19) . .
C6 C5 C4 122.26(18) . .
C6 C5 H5A 118.9 . .
C4 C5 H5A 118.9 . .
C5 C6 C7 120.56(18) . .
C5 C6 H6A 119.7 . .
C7 C6 H6A 119.7 . .
C8 C7 C11 117.35(18) . .
C8 C7 C6 123.78(18) . .
C11 C7 C6 118.86(19) . .
C9 C8 C7 119.49(18) . .
C9 C8 H8A 120.3 . .
C7 C8 H8A 120.3 . .
C8 C9 C10 120.5(2) . .
C8 C9 H9A 119.8 . .
C10 C9 H9A 119.8 . .
N2 C10 C9 121.38(19) . .
N2 C10 H10 119.3 . .
C9 C10 H10 119.3 . .
N2 C11 C7 122.87(17) . .
N2 C11 C12 117.39(15) . .
C7 C11 C12 119.73(16) . .
N1 C12 C4 122.87(17) . .
N1 C12 C11 117.37(15) . .
C4 C12 C11 119.76(16) . .
O1A C1A O2A 125.14(18) . .
O1A C1A C2A 118.17(17) . .
O2A C1A C2A 116.61(16) . .
C1A C2A S1A 117.19(14) . .
C1A C2A H2AA 108.0 . .
S1A C2A H2AA 108.0 . .
C1A C2A H2AB 108.0 . .
S1A C2A H2AB 108.0 . .
H2AA C2A H2AB 107.2 . .
C4A C3A S1A 117.85(14) . .
C4A C3A H3AA 107.8 . .
S1A C3A H3AA 107.8 . .
C4A C3A H3AB 107.8 . .
S1A C3A H3AB 107.8 . .
H3AA C3A H3AB 107.2 . .
O3A C4A O4A 123.76(18) . .
O3A C4A C3A 115.53(17) . .
O4A C4A C3A 120.67(17) . .
C1A O2A Zn1 126.81(11) . 7
C1A O2A Zn1 124.28(11) . .
Zn1 O2A Zn1 101.30(5) 7 .
C4A O4A Zn1 128.16(12) . .
C3A S1A C2A 103.41(11) . .
C3A S1A Zn1 92.84(7) . .
C2A S1A Zn1 93.75(7) . .
O1B C1B O2B 122.7(3) . .
O1B C1B C2B 125.5(2) . .
O2B C1B C2B 111.64(19) . .
C1B C2B S1B 116.47(16) . .
C1B C2B H2BA 108.2 . .
S1B C2B H2BA 108.2 . .
C1B C2B H2BB 108.2 . .
S1B C2B H2BB 108.2 . .
H2BA C2B H2BB 107.3 . .
C1B O2B H2B 114(5) . .
C2B S1B C2B 95.44(15) . 2

loop_
_geom_bond_atom_site_label_1
_geom_bond_atom_site_label_2
_geom_bond_distance
_geom_bond_site_symmetry_2
_geom_bond_publ_flag
Zn1 O4A 2.0356(13) . y
Zn1 O2A 2.0723(12) 7 y
Zn1 N1 2.0994(14) . y
Zn1 O2A 2.1106(12) . y
Zn1 N2 2.1177(15) . y
Zn1 S1A 2.6841(6) . y
N1 C1 1.332(2) . ?
N1 C12 1.346(2) . ?
N2 C10 1.330(2) . ?
N2 C11 1.356(2) . ?
C1 C2 1.399(3) . ?
C1 H1A 0.9300 . ?
C2 C3 1.356(3) . ?
C2 H2A 0.9300 . ?
C3 C4 1.402(3) . ?
C3 H3A 0.9300 . ?
C4 C12 1.403(2) . ?
C4 C5 1.430(3) . ?
C5 C6 1.339(3) . ?
C5 H5A 0.9300 . ?
C6 C7 1.443(3) . ?
C6 H6A 0.9300 . ?
C7 C8 1.390(3) . ?
C7 C11 1.410(2) . ?
C8 C9 1.359(3) . ?
C8 H8A 0.9300 . ?
C9 C10 1.405(3) . ?
C9 H9A 0.9300 . ?
C10 H10 0.9300 . ?
C11 C12 1.440(2) . ?
C1A O1A 1.216(2) . ?
C1A O2A 1.284(2) . ?
C1A C2A 1.522(3) . ?
C2A S1A 1.798(2) . ?
C2A H2AA 0.9700 . ?
C2A H2AB 0.9700 . ?
C3A C4A 1.523(3) . ?
C3A S1A 1.794(2) . ?
C3A H3AA 0.9700 . ?
C3A H3AB 0.9700 . ?
C4A O3A 1.247(2) . ?
C4A O4A 1.252(2) . ?
O2A Zn1 2.0723(12) 7 ?
C1B O1B 1.196(3) . ?
C1B O2B 1.313(3) . ?
C1B C2B 1.504(3) . ?
C2B S1B 1.827(2) . ?
C2B H2BA 0.9700 . ?
C2B H2BB 0.9700 . ?
O2B H2B 0.848(10) . ?
S1B C2B 1.827(2) 2 ?

loop_
_geom_hbond_atom_site_label_D
_geom_hbond_atom_site_label_H
_geom_hbond_atom_site_label_A
_geom_hbond_distance_DH
_geom_hbond_distance_HA
_geom_hbond_distance_DA
_geom_hbond_angle_DHA
_geom_hbond_site_symmetry_A
C9 H9A O3A 0.93 2.55 3.382(3) 149.1 8_455
C3A H3AA O1A 0.97 2.47 3.383(3) 156.8 4
C2B H2BB O3A 0.97 2.43 3.359(3) 160.5 4_545
O2B H2B O3A 0.848(10) 1.76(4) 2.550(2) 155(8) 7_556
